data_7032105
loop_
_publ_author_name
'Lv, Xiaofeng'
'Liu, Lu'
'Huang, Chao'
'Guo, Li'an'
'Wu, Jie'
'Hou, Hongwei'
'Fan, Yaoting'

_publ_section_title
;
 Metal-organic frameworks based on the
 [1,1':3',1''-terphenyl]-3,3'',5,5''-tetracarboxylic acid ligand:
 syntheses, structures and magnetic properties.
;
_journal_issue 41
_journal_name_full 'Dalton transactions (Cambridge, England : 2003)'
_journal_page_first 15475
_journal_page_last 15481
_journal_paper_doi 10.1039/c4dt02342k
_journal_volume 43
_journal_year 2014
_chemical_formula_moiety 'C16 H9 Co N O6'
_chemical_formula_sum 'C16 H13 Co N O6'
_chemical_formula_weight 374.20
_chemical_name_common '[Co(TPTA)0.5(4,4'-bpy)0.5(H2O)2]n'
_chemical_name_systematic
; 
 ? 
;
_space_group_IT_number 15
_symmetry_cell_setting monoclinic
_symmetry_space_group_name_Hall '-C 2yc'
_symmetry_space_group_name_H-M 'C 1 2/c 1'
_atom_sites_solution_hydrogens geom
_atom_sites_solution_primary direct
_atom_sites_solution_secondary difmap
_audit_creation_method SHELXL-97
_cell_angle_alpha 90.00
_cell_angle_beta 110.81(3)
_cell_angle_gamma 90.00
_cell_formula_units_Z 8
_cell_length_a 18.905(4)
_cell_length_b 11.646(2)
_cell_length_c 15.432(3)
_cell_measurement_reflns_used 3464
_cell_measurement_temperature 293(2)
_cell_measurement_theta_max 27.9444
_cell_measurement_theta_min 2.0942
_cell_volume 3176.0(12)
_computing_cell_refinement 'CrystalClear (Rigaku/MSC Inc., 2006)'
_computing_data_collection 'CrystalClear (Rigaku/MSC Inc., 2006)'
_computing_data_reduction 'CrystalClear (Rigaku/MSC Inc., 2006)'
_computing_molecular_graphics SHELXTL
_computing_publication_material SHELXTL
_computing_structure_refinement 'SHELXL-97 (Sheldrick, 1997)'
_computing_structure_solution 'SHELXS-97 (Sheldrick, 1990)'
_diffrn_ambient_temperature 293(2)
_diffrn_measured_fraction_theta_full 0.982
_diffrn_measured_fraction_theta_max 0.982
_diffrn_measurement_device_type Saturn724
_diffrn_measurement_method dtprofit.ref
_diffrn_radiation_monochromator graphite
_diffrn_radiation_source 'fine-focus sealed tube'
_diffrn_radiation_type MoK\a
_diffrn_radiation_wavelength 0.71073
_diffrn_reflns_av_R_equivalents 0.0583
_diffrn_reflns_av_unetI/netI 0.0485
_diffrn_reflns_limit_h_max 22
_diffrn_reflns_limit_h_min -22
_diffrn_reflns_limit_k_max 14
_diffrn_reflns_limit_k_min -14
_diffrn_reflns_limit_l_max 18
_diffrn_reflns_limit_l_min -18
_diffrn_reflns_number 14441
_diffrn_reflns_theta_full 25.49
_diffrn_reflns_theta_max 25.49
_diffrn_reflns_theta_min 2.09
_diffrn_standards_decay_% none
_exptl_absorpt_coefficient_mu 1.113
_exptl_absorpt_correction_T_max 0.8334
_exptl_absorpt_correction_T_min 0.8081
_exptl_absorpt_correction_type multi-scan
_exptl_absorpt_process_details sadabs
_exptl_crystal_colour red
_exptl_crystal_density_diffrn 1.565
_exptl_crystal_density_method 'not measured'
_exptl_crystal_description block
_exptl_crystal_F_000 1528
_exptl_crystal_size_max 0.20
_exptl_crystal_size_mid 0.18
_exptl_crystal_size_min 0.17
_refine_diff_density_max 0.591
_refine_diff_density_min -0.293
_refine_diff_density_rms 0.075
_refine_ls_extinction_method none
_refine_ls_goodness_of_fit_ref 0.996
_refine_ls_hydrogen_treatment constr
_refine_ls_matrix_type full
_refine_ls_number_parameters 218
_refine_ls_number_reflns 2912
_refine_ls_number_restraints 0
_refine_ls_restrained_S_all 0.996
_refine_ls_R_factor_all 0.0764
_refine_ls_R_factor_gt 0.0657
_refine_ls_shift/su_max 0.000
_refine_ls_shift/su_mean 0.000
_refine_ls_structure_factor_coef Fsqd
_refine_ls_weighting_details 'calc w=1/[\s^2^(Fo^2^)+(0.0602P)^2^+16.9476P] where P=(Fo^2^+2Fc^2^)/3'
_refine_ls_weighting_scheme calc
_refine_ls_wR_factor_gt 0.1363
_refine_ls_wR_factor_ref 0.1441
_reflns_number_gt 2579
_reflns_number_total 2912
_reflns_threshold_expression >2sigma(I)
_cod_data_source_file c4dt02342k2.cif
_cod_data_source_block 1
_cod_depositor_comments
;
The following automatic conversions were performed:

'_exptl_absorpt_correction_type' value 'Multi-scan' changed to
'multi-scan' according to
/usr/data/users/saulius/crontab/automatic-downloads/rss-feeds/RSC/lib/dictionaries/cif_core.dic
dictionary named 'cif_core.dic' version 2.4.2 from 2011-04-26.

Automatic conversion script
Id: cif_fix_values 2281 2013-09-26 08:29:07Z andrius 

 Adding full bibliography for 7032105--7032109.cif.
;
_cod_original_cell_volume 3176.0(11)
_cod_original_sg_symbol_H-M 'C 2/c'
_cod_database_code 7032105

loop_
_symmetry_equiv_pos_as_xyz
'x, y, z'
'-x, y, -z+1/2'
'x+1/2, y+1/2, z'
'-x+1/2, y+1/2, -z+1/2'
'-x, -y, -z'
'x, -y, z-1/2'
'-x+1/2, -y+1/2, -z'
'x+1/2, -y+1/2, z-1/2'

loop_
_atom_site_label
_atom_site_type_symbol
_atom_site_fract_x
_atom_site_fract_y
_atom_site_fract_z
_atom_site_U_iso_or_equiv
_atom_site_adp_type
_atom_site_occupancy
_atom_site_symmetry_multiplicity
_atom_site_calc_flag
_atom_site_refinement_flags
Co1 Co 0.22684(3) 0.33325(5) 0.14118(4) 0.0324(2) Uani 1 1 d .
O1 O 0.25091(18) 0.2979(3) 0.2772(2) 0.0384(8) Uani 1 1 d .
O2 O 0.3411(2) 0.1648(3) 0.3120(2) 0.0505(10) Uani 1 1 d .
O3 O 0.23101(18) 0.5675(3) 0.5194(2) 0.0379(8) Uani 1 1 d .
O4 O 0.3002(2) 0.5280(3) 0.6635(2) 0.0447(9) Uani 1 1 d .
O5 O 0.1360(2) 0.4430(3) 0.1435(3) 0.0501(9) Uani 1 1 d .
O6 O 0.31053(19) 0.2136(3) 0.1329(2) 0.0435(8) Uani 1 1 d .
N1 N 0.1435(2) 0.2091(3) 0.0874(3) 0.0357(9) Uani 1 1 d .
C1 C 0.3044(3) 0.2414(4) 0.3337(3) 0.0327(10) Uani 1 1 d .
C2 C 0.3241(2) 0.2718(4) 0.4343(3) 0.0283(9) Uani 1 1 d .
C3 C 0.2927(2) 0.3698(4) 0.4573(3) 0.0283(9) Uani 1 1 d .
H3 H 0.2580 0.4135 0.4111 0.034 Uiso 1 1 calc R
C4 C 0.3136(2) 0.4019(4) 0.5497(3) 0.0272(9) Uani 1 1 d .
C5 C 0.2802(2) 0.5057(4) 0.5784(3) 0.0319(10) Uani 1 1 d .
C6 C 0.3643(2) 0.3360(4) 0.6180(3) 0.0287(9) Uani 1 1 d .
H6A H 0.3778 0.3586 0.6796 0.034 Uiso 1 1 calc R
C7 C 0.3959(2) 0.2359(4) 0.5969(3) 0.0279(9) Uani 1 1 d .
C8 C 0.3756(2) 0.2062(4) 0.5040(3) 0.0296(9) Uani 1 1 d .
H8 H 0.3967 0.1411 0.4880 0.035 Uiso 1 1 calc R
C9 C 0.4494(2) 0.1683(4) 0.6737(3) 0.0276(9) Uani 1 1 d .
C10 C 0.5000 0.2257(5) 0.7500 0.0284(13) Uani 1 2 d S
H10 H 0.5000 0.3056 0.7500 0.034 Uiso 1 2 calc SR
C11 C 0.4506(3) 0.0490(4) 0.6745(3) 0.0365(11) Uani 1 1 d .
H11 H 0.4182 0.0082 0.6242 0.044 Uiso 1 1 calc R
C12 C 0.5000 -0.0094(6) 0.7500 0.0420(17) Uani 1 2 d S
H12 H 0.5000 -0.0893 0.7500 0.050 Uiso 1 2 calc SR
C13 C 0.1412(3) 0.1159(4) 0.1361(3) 0.0403(11) Uani 1 1 d .
H13 H 0.1790 0.1058 0.1938 0.048 Uiso 1 1 calc R
C14 C 0.0858(3) 0.0341(4) 0.1052(3) 0.0402(12) Uani 1 1 d .
H14 H 0.0859 -0.0286 0.1425 0.048 Uiso 1 1 calc R
C15 C 0.0296(2) 0.0445(4) 0.0184(3) 0.0351(10) Uani 1 1 d .
C16 C 0.0331(3) 0.1416(5) -0.0317(4) 0.0639(19) Uani 1 1 d .
H16 H -0.0031 0.1531 -0.0904 0.077 Uiso 1 1 calc R
C17 C 0.0891(3) 0.2202(5) 0.0042(4) 0.0616(18) Uani 1 1 d .
H17 H 0.0895 0.2850 -0.0308 0.074 Uiso 1 1 calc R

loop_
_atom_site_aniso_label
_atom_site_aniso_U_11
_atom_site_aniso_U_22
_atom_site_aniso_U_33
_atom_site_aniso_U_23
_atom_site_aniso_U_13
_atom_site_aniso_U_12
Co1 0.0396(4) 0.0309(4) 0.0230(3) -0.0017(2) 0.0067(3) -0.0100(3)
O1 0.0442(19) 0.0460(19) 0.0216(16) 0.0039(14) 0.0077(14) 0.0031(16)
O2 0.078(3) 0.042(2) 0.0287(18) -0.0021(15) 0.0151(17) 0.0179(18)
O3 0.0476(19) 0.0341(17) 0.0286(16) 0.0044(14) 0.0094(14) 0.0122(15)
O4 0.058(2) 0.045(2) 0.0260(17) 0.0003(15) 0.0084(15) 0.0216(17)
O5 0.050(2) 0.0382(19) 0.063(2) -0.0022(17) 0.0217(18) 0.0005(16)
O6 0.047(2) 0.048(2) 0.0363(19) -0.0050(16) 0.0155(16) -0.0025(16)
N1 0.036(2) 0.039(2) 0.031(2) -0.0046(17) 0.0096(17) -0.0116(17)
C1 0.044(3) 0.027(2) 0.024(2) 0.0010(19) 0.009(2) -0.007(2)
C2 0.031(2) 0.029(2) 0.022(2) -0.0011(17) 0.0057(18) -0.0043(18)
C3 0.029(2) 0.027(2) 0.025(2) 0.0042(17) 0.0055(18) -0.0019(17)
C4 0.027(2) 0.028(2) 0.025(2) -0.0010(18) 0.0066(17) -0.0007(17)
C5 0.035(2) 0.031(2) 0.027(2) 0.0012(18) 0.0074(19) 0.0029(19)
C6 0.030(2) 0.032(2) 0.021(2) -0.0030(18) 0.0059(17) 0.0008(18)
C7 0.025(2) 0.029(2) 0.025(2) 0.0005(18) 0.0028(17) -0.0006(17)
C8 0.031(2) 0.029(2) 0.026(2) -0.0028(18) 0.0055(18) -0.0002(18)
C9 0.025(2) 0.031(2) 0.026(2) 0.0005(18) 0.0083(18) 0.0024(18)
C10 0.034(3) 0.023(3) 0.025(3) 0.000 0.005(3) 0.000
C11 0.037(3) 0.029(2) 0.034(2) -0.005(2) 0.002(2) -0.0034(19)
C12 0.054(4) 0.023(3) 0.038(4) 0.000 0.002(3) 0.000
C13 0.046(3) 0.038(3) 0.030(2) -0.001(2) 0.004(2) -0.008(2)
C14 0.042(3) 0.034(2) 0.039(3) 0.000(2) 0.008(2) -0.010(2)
C15 0.032(2) 0.036(2) 0.037(3) -0.005(2) 0.013(2) -0.005(2)
C16 0.063(4) 0.067(4) 0.038(3) 0.014(3) -0.011(3) -0.038(3)
C17 0.068(4) 0.056(3) 0.043(3) 0.019(3) -0.002(3) -0.029(3)

loop_
_atom_type_symbol
_atom_type_description
_atom_type_scat_dispersion_real
_atom_type_scat_dispersion_imag
_atom_type_scat_source
C C 0.0033 0.0016 'International Tables Vol C Tables 4.2.6.8 and 6.1.1.4'
H H 0.0000 0.0000 'International Tables Vol C Tables 4.2.6.8 and 6.1.1.4'
N N 0.0061 0.0033 'International Tables Vol C Tables 4.2.6.8 and 6.1.1.4'
O O 0.0106 0.0060 'International Tables Vol C Tables 4.2.6.8 and 6.1.1.4'
Co Co 0.3494 0.9721 'International Tables Vol C Tables 4.2.6.8 and 6.1.1.4'

loop_
_geom_angle_atom_site_label_1
_geom_angle_atom_site_label_2
_geom_angle_atom_site_label_3
_geom_angle
_geom_angle_site_symmetry_1
_geom_angle_site_symmetry_3
O1 Co1 O4 95.50(13) . 6_565
O1 Co1 N1 97.55(14) . .
O4 Co1 N1 166.59(14) 6_565 .
O1 Co1 O6 91.75(13) . .
O4 Co1 O6 92.96(14) 6_565 .
N1 Co1 O6 89.72(15) . .
O1 Co1 O5 89.44(14) . .
O4 Co1 O5 91.46(14) 6_565 .
N1 Co1 O5 85.61(15) . .
O6 Co1 O5 175.29(13) . .
O1 Co1 O3 156.32(12) . 6_565
O4 Co1 O3 60.99(12) 6_565 6_565
N1 Co1 O3 105.80(13) . 6_565
O6 Co1 O3 92.22(13) . 6_565
O5 Co1 O3 88.51(13) . 6_565
O1 Co1 C5 125.80(14) . 6_565
O4 Co1 C5 30.37(13) 6_565 6_565
N1 Co1 C5 136.37(15) . 6_565
O6 Co1 C5 93.24(14) . 6_565
O5 Co1 C5 89.76(14) . 6_565
O3 Co1 C5 30.62(12) 6_565 6_565
C1 O1 Co1 130.8(3) . .
C5 O3 Co1 85.7(3) . 6_566
C5 O4 Co1 93.0(3) . 6_566
C17 N1 C13 117.0(4) . .
C17 N1 Co1 122.1(3) . .
C13 N1 Co1 120.9(3) . .
O2 C1 O1 124.9(4) . .
O2 C1 C2 119.3(4) . .
O1 C1 C2 115.8(4) . .
C3 C2 C8 119.8(4) . .
C3 C2 C1 119.0(4) . .
C8 C2 C1 121.1(4) . .
C4 C3 C2 119.5(4) . .
C4 C3 H3 120.2 . .
C2 C3 H3 120.2 . .
C6 C4 C3 120.1(4) . .
C6 C4 C5 118.3(4) . .
C3 C4 C5 121.6(4) . .
O4 C5 O3 120.3(4) . .
O4 C5 C4 118.2(4) . .
O3 C5 C4 121.5(4) . .
O4 C5 Co1 56.6(2) . 6_566
O3 C5 Co1 63.6(2) . 6_566
C4 C5 Co1 174.0(3) . 6_566
C4 C6 C7 121.6(4) . .
C4 C6 H6A 119.2 . .
C7 C6 H6A 119.2 . .
C8 C7 C6 117.6(4) . .
C8 C7 C9 123.6(4) . .
C6 C7 C9 118.8(4) . .
C7 C8 C2 121.4(4) . .
C7 C8 H8 119.3 . .
C2 C8 H8 119.3 . .
C11 C9 C10 117.9(4) . .
C11 C9 C7 122.8(4) . .
C10 C9 C7 119.3(4) . .
C9 C10 C9 122.8(5) 2_656 .
C9 C10 H10 118.6 2_656 .
C9 C10 H10 118.6 . .
C12 C11 C9 120.1(4) . .
C12 C11 H11 119.9 . .
C9 C11 H11 119.9 . .
C11 C12 C11 121.2(6) 2_656 .
C11 C12 H12 119.4 2_656 .
C11 C12 H12 119.4 . .
N1 C13 C14 123.1(4) . .
N1 C13 H13 118.5 . .
C14 C13 H13 118.5 . .
C13 C14 C15 120.2(4) . .
C13 C14 H14 119.9 . .
C15 C14 H14 119.9 . .
C16 C15 C14 116.0(4) . .
C16 C15 C15 122.4(5) . 5
C14 C15 C15 121.6(5) . 5
C17 C16 C15 120.4(5) . .
C17 C16 H16 119.8 . .
C15 C16 H16 119.8 . .
N1 C17 C16 123.3(5) . .
N1 C17 H17 118.4 . .
C16 C17 H17 118.4 . .

loop_
_geom_bond_atom_site_label_1
_geom_bond_atom_site_label_2
_geom_bond_distance
_geom_bond_site_symmetry_2
Co1 O1 2.025(3) .
Co1 O4 2.077(3) 6_565
Co1 N1 2.082(4) .
Co1 O6 2.146(3) .
Co1 O5 2.152(4) .
Co1 O3 2.232(3) 6_565
Co1 C5 2.484(4) 6_565
O1 C1 1.261(5) .
O2 C1 1.247(6) .
O3 C5 1.269(5) .
O3 Co1 2.232(3) 6_566
O4 C5 1.258(5) .
O4 Co1 2.077(3) 6_566
N1 C17 1.335(6) .
N1 C13 1.329(6) .
C1 C2 1.503(6) .
C2 C3 1.389(6) .
C2 C8 1.395(6) .
C3 C4 1.389(6) .
C3 H3 0.9300 .
C4 C6 1.380(6) .
C4 C5 1.501(6) .
C5 Co1 2.484(4) 6_566
C6 C7 1.401(6) .
C6 H6A 0.9300 .
C7 C8 1.389(6) .
C7 C9 1.482(6) .
C8 H8 0.9300 .
C9 C11 1.391(6) .
C9 C10 1.395(5) .
C10 C9 1.395(5) 2_656
C10 H10 0.9300 .
C11 C12 1.385(5) .
C11 H11 0.9300 .
C12 C11 1.385(5) 2_656
C12 H12 0.9300 .
C13 C14 1.370(6) .
C13 H13 0.9300 .
C14 C15 1.387(6) .
C14 H14 0.9300 .
C15 C16 1.385(7) .
C15 C15 1.484(9) 5
C16 C17 1.359(7) .
C16 H16 0.9300 .
C17 H17 0.9300 .

loop_
_geom_torsion_atom_site_label_1
_geom_torsion_atom_site_label_2
_geom_torsion_atom_site_label_3
_geom_torsion_atom_site_label_4
_geom_torsion
_geom_torsion_site_symmetry_1
_geom_torsion_site_symmetry_4
O4 Co1 O1 C1 -82.7(4) 6_565 .
N1 Co1 O1 C1 100.4(4) . .
O6 Co1 O1 C1 10.4(4) . .
O5 Co1 O1 C1 -174.1(4) . .
O3 Co1 O1 C1 -89.1(5) 6_565 .
C5 Co1 O1 C1 -84.8(4) 6_565 .
O1 Co1 N1 C17 154.6(5) . .
O4 Co1 N1 C17 -12.0(9) 6_565 .
O6 Co1 N1 C17 -113.7(5) . .
O5 Co1 N1 C17 65.7(5) . .
O3 Co1 N1 C17 -21.5(5) 6_565 .
C5 Co1 N1 C17 -19.3(6) 6_565 .
O1 Co1 N1 C13 -23.7(4) . .
O4 Co1 N1 C13 169.7(6) 6_565 .
O6 Co1 N1 C13 68.0(4) . .
O5 Co1 N1 C13 -112.6(4) . .
O3 Co1 N1 C13 160.2(4) 6_565 .
C5 Co1 N1 C13 162.4(3) 6_565 .
Co1 O1 C1 O2 -24.3(7) . .
Co1 O1 C1 C2 155.2(3) . .
O2 C1 C2 C3 168.8(4) . .
O1 C1 C2 C3 -10.8(6) . .
O2 C1 C2 C8 -8.5(7) . .
O1 C1 C2 C8 171.9(4) . .
C8 C2 C3 C4 0.7(6) . .
C1 C2 C3 C4 -176.7(4) . .
C2 C3 C4 C6 -0.9(6) . .
C2 C3 C4 C5 -178.9(4) . .
Co1 O4 C5 O3 0.8(5) 6_566 .
Co1 O4 C5 C4 -176.6(3) 6_566 .
Co1 O3 C5 O4 -0.8(4) 6_566 .
Co1 O3 C5 C4 176.5(4) 6_566 .
C6 C4 C5 O4 0.1(6) . .
C3 C4 C5 O4 178.1(4) . .
C6 C4 C5 O3 -177.2(4) . .
C3 C4 C5 O3 0.8(7) . .
C6 C4 C5 Co1 -29(3) . 6_566
C3 C4 C5 Co1 149(3) . 6_566
C3 C4 C6 C7 -0.1(7) . .
C5 C4 C6 C7 177.9(4) . .
C4 C6 C7 C8 1.3(6) . .
C4 C6 C7 C9 -179.3(4) . .
C6 C7 C8 C2 -1.6(6) . .
C9 C7 C8 C2 179.1(4) . .
C3 C2 C8 C7 0.6(7) . .
C1 C2 C8 C7 177.9(4) . .
C8 C7 C9 C11 -39.2(7) . .
C6 C7 C9 C11 141.5(5) . .
C8 C7 C9 C10 142.3(4) . .
C6 C7 C9 C10 -37.1(6) . .
C11 C9 C10 C9 -0.5(3) . 2_656
C7 C9 C10 C9 178.1(4) . 2_656
C10 C9 C11 C12 1.1(6) . .
C7 C9 C11 C12 -177.5(4) . .
C9 C11 C12 C11 -0.6(3) . 2_656
C17 N1 C13 C14 -1.0(8) . .
Co1 N1 C13 C14 177.4(4) . .
N1 C13 C14 C15 1.8(8) . .
C13 C14 C15 C16 -1.2(8) . .
C13 C14 C15 C15 177.9(5) . 5
C14 C15 C16 C17 0.0(9) . .
C15 C15 C16 C17 -179.1(6) 5 .
C13 N1 C17 C16 -0.3(10) . .
Co1 N1 C17 C16 -178.6(5) . .
C15 C16 C17 N1 0.8(11) . .
